data_1519962
loop_
_publ_author_name
'Callear, Samantha K.'
'Hursthouse, Michael B.'

_publ_section_title
;
 Imidazolium toluene-4-sulphonate
;
_journal_name_full 'Crystal Structure Report Archive'
_journal_page_first 565
_journal_year 2008
_chemical_formula_sum 'C10 H12 N2 O3 S'
_chemical_formula_weight 240.28
_chemical_name_systematic
;
Imidazolium toluene-4-sulphonate
;
_space_group_IT_number 14
_symmetry_cell_setting monoclinic
_symmetry_space_group_name_Hall '-P 2yn'
_symmetry_space_group_name_H-M 'P 1 21/n 1'
_atom_sites_solution_hydrogens geom
_atom_sites_solution_primary direct
_atom_sites_solution_secondary difmap
_cell_angle_alpha 90.00
_cell_angle_beta 98.322(7)
_cell_angle_gamma 90.00
_cell_formula_units_Z 4
_cell_length_a 7.9081(8)
_cell_length_b 5.6870(6)
_cell_length_c 24.117(2)
_cell_measurement_reflns_used 4364
_cell_measurement_temperature 120(2)
_cell_measurement_theta_max 27.48
_cell_measurement_theta_min 2.91
_cell_volume 1073.20(18)
_computing_cell_refinement 'DENZO (Otwinowski & Minor, 1997) & COLLECT (Hooft, R.W.W., 1998)'
_computing_data_collection 'COLLECT (Hooft, R.W.W., 1998)'
_computing_data_reduction 'DENZO (Otwinowski & Minor, 1997) & COLLECT (Hooft, R.W.W., 1998)'
_computing_structure_refinement 'SHELXL-97 (Sheldrick, 1997)'
_diffrn_ambient_temperature 120(2)
_diffrn_detector_area_resol_mean 9.091
_diffrn_measured_fraction_theta_full 0.996
_diffrn_measured_fraction_theta_max 0.996
_diffrn_measurement_device_type 'Bruker-Nonius 95mm CCD camera on \k-goniostat'
_diffrn_measurement_method '\f & \w scans'
_diffrn_radiation_monochromator '10cm confocal mirrors'
_diffrn_radiation_source 'Bruker-Nonius FR591 rotating anode'
_diffrn_radiation_type MoK\a
_diffrn_radiation_wavelength 0.71073
_diffrn_reflns_av_R_equivalents 0.1427
_diffrn_reflns_av_sigmaI/netI 0.0751
_diffrn_reflns_limit_h_max 10
_diffrn_reflns_limit_h_min -10
_diffrn_reflns_limit_k_max 7
_diffrn_reflns_limit_k_min -7
_diffrn_reflns_limit_l_max 31
_diffrn_reflns_limit_l_min -31
_diffrn_reflns_number 20489
_diffrn_reflns_theta_full 27.47
_diffrn_reflns_theta_max 27.47
_diffrn_reflns_theta_min 3.41
_exptl_absorpt_coefficient_mu 0.295
_exptl_absorpt_correction_T_max 0.9971
_exptl_absorpt_correction_T_min 0.9711
_exptl_absorpt_correction_type multi-scan
_exptl_absorpt_process_details 'SADABS V2.10 (Sheldrick, G.M., 2003)'
_exptl_crystal_colour colourless
_exptl_crystal_density_diffrn 1.487
_exptl_crystal_density_method 'not measured'
_exptl_crystal_description shard
_exptl_crystal_F_000 504
_exptl_crystal_size_max 0.10
_exptl_crystal_size_mid 0.07
_exptl_crystal_size_min 0.01
_refine_diff_density_max 0.534
_refine_diff_density_min -0.480
_refine_diff_density_rms 0.088
_refine_ls_extinction_method none
_refine_ls_goodness_of_fit_ref 1.195
_refine_ls_hydrogen_treatment constr
_refine_ls_matrix_type full
_refine_ls_number_parameters 148
_refine_ls_number_reflns 2459
_refine_ls_number_restraints 0
_refine_ls_restrained_S_all 1.195
_refine_ls_R_factor_all 0.1235
_refine_ls_R_factor_gt 0.0889
_refine_ls_shift/su_max 0.000
_refine_ls_shift/su_mean 0.000
_refine_ls_structure_factor_coef Fsqd
_refine_ls_weighting_details 'calc w=1/[\s^2^(Fo^2^)+(0.0126P)^2^+3.8603P] where P=(Fo^2^+2Fc^2^)/3'
_refine_ls_weighting_scheme calc
_refine_ls_wR_factor_gt 0.1577
_refine_ls_wR_factor_ref 0.1697
_reflns_number_gt 1842
_reflns_number_total 2459
_reflns_threshold_expression >2sigma(I)
_cod_data_source_file eCrystal-565.cif
_cod_data_source_block 06skc0030p21n
_cod_depositor_comments
;
Citation :
Callear, Samantha K. and Hursthouse, Michael B. (2008) 
University of Southampton, Crystal Structure Report Archive. 
(doi:10.5258/ecrystals/565)

More at:
http://ecrystals.chem.soton.ac.uk/565/
;
_cod_original_cell_volume 1073.22(19)
_cod_original_sg_symbol_H-M P21/n
_cod_database_code 1519962

loop_
_symmetry_equiv_pos_as_xyz
'x, y, z'
'-x+1/2, y+1/2, -z+1/2'
'-x, -y, -z'
'x-1/2, -y-1/2, z-1/2'

loop_
_atom_site_label
_atom_site_type_symbol
_atom_site_fract_x
_atom_site_fract_y
_atom_site_fract_z
_atom_site_U_iso_or_equiv
_atom_site_adp_type
_atom_site_occupancy
_atom_site_symmetry_multiplicity
_atom_site_calc_flag
_atom_site_refinement_flags
_atom_site_disorder_assembly
_atom_site_disorder_group
C4 C 0.9934(5) 0.6648(9) 0.25421(18) 0.0298(11) Uani 1 1 d . . .
C3 C 1.0382(6) 0.4515(10) 0.23200(19) 0.0333(11) Uani 1 1 d . . .
H3 H 1.1219 0.3552 0.2532 0.040 Uiso 1 1 calc R . .
C2 C 0.9622(5) 0.3767(9) 0.17915(19) 0.0298(10) Uani 1 1 d . . .
H2 H 0.9945 0.2307 0.1647 0.036 Uiso 1 1 calc R . .
C1 C 0.8395(5) 0.5152(8) 0.14764(18) 0.0255(10) Uani 1 1 d . . .
C6 C 0.7961(6) 0.7320(9) 0.16949(19) 0.0302(10) Uani 1 1 d . . .
H6 H 0.7150 0.8316 0.1481 0.036 Uiso 1 1 calc R . .
C5 C 0.8721(5) 0.8000(9) 0.22224(18) 0.0284(10) Uani 1 1 d . . .
H5 H 0.8394 0.9453 0.2370 0.034 Uiso 1 1 calc R . .
C7 C 1.0698(6) 0.7415(10) 0.31222(19) 0.0354(12) Uani 1 1 d . . .
H7A H 1.0964 0.9098 0.3119 0.053 Uiso 1 1 calc R . .
H7B H 1.1748 0.6524 0.3242 0.053 Uiso 1 1 calc R . .
H7C H 0.9879 0.7122 0.3383 0.053 Uiso 1 1 calc R . .
O1A O 0.5937(3) 0.5655(6) 0.06545(12) 0.0273(7) Uani 1 1 d . . .
O1B O 0.8770(4) 0.4830(6) 0.04322(12) 0.0277(7) Uani 1 1 d . . .
O1C O 0.7166(4) 0.1753(6) 0.08214(12) 0.0282(7) Uani 1 1 d . . .
S1 S 0.74910(13) 0.4270(2) 0.07934(5) 0.0243(3) Uani 1 1 d . . .
C22 C 1.1881(6) 0.6422(9) 0.45729(18) 0.0311(11) Uani 1 1 d . . .
H22 H 1.1215 0.7590 0.4722 0.037 Uiso 1 1 calc R . .
C24 C 1.4034(6) 0.4561(9) 0.42893(19) 0.0315(11) Uani 1 1 d . . .
H24 H 1.5146 0.4228 0.4204 0.038 Uiso 1 1 calc R . .
C25 C 1.2673(6) 0.3130(9) 0.42055(19) 0.0334(10) Uani 1 1 d . . .
H25 H 1.2639 0.1586 0.4054 0.040 Uiso 1 1 calc R . .
N21 N 1.1344(5) 0.4321(8) 0.43794(15) 0.0341(10) Uani 1 1 d . . .
H21 H 1.0296 0.3782 0.4366 0.08(2) Uiso 1 1 calc R . .
N23 N 1.3524(5) 0.6579(7) 0.45193(15) 0.0300(9) Uani 1 1 d . . .
H23 H 1.4182 0.7801 0.4617 0.10(3) Uiso 1 1 calc R . .

loop_
_atom_site_aniso_label
_atom_site_aniso_U_11
_atom_site_aniso_U_22
_atom_site_aniso_U_33
_atom_site_aniso_U_23
_atom_site_aniso_U_13
_atom_site_aniso_U_12
C4 0.019(2) 0.042(3) 0.029(2) 0.000(2) 0.0058(17) -0.005(2)
C3 0.023(2) 0.042(3) 0.034(2) 0.006(2) 0.0029(18) 0.007(2)
C2 0.025(2) 0.028(3) 0.036(2) -0.002(2) 0.0037(19) 0.0055(19)
C1 0.019(2) 0.029(3) 0.028(2) 0.0019(19) 0.0023(17) 0.0023(18)
C6 0.029(2) 0.028(3) 0.033(2) 0.002(2) 0.0017(19) 0.004(2)
C5 0.026(2) 0.027(2) 0.034(2) -0.003(2) 0.0080(18) -0.001(2)
C7 0.032(3) 0.041(3) 0.033(2) -0.001(2) 0.005(2) -0.001(2)
O1A 0.0175(14) 0.0287(18) 0.0350(16) 0.0009(14) 0.0014(12) 0.0038(14)
O1B 0.0223(15) 0.0311(18) 0.0310(16) 0.0032(14) 0.0077(12) -0.0001(13)
O1C 0.0243(16) 0.0254(17) 0.0351(17) 0.0028(14) 0.0045(13) 0.0008(13)
S1 0.0192(5) 0.0258(6) 0.0276(5) 0.0013(5) 0.0026(4) 0.0018(5)
C22 0.027(2) 0.037(3) 0.027(2) -0.003(2) -0.0013(18) 0.008(2)
C24 0.027(2) 0.032(3) 0.036(3) 0.006(2) 0.0064(19) 0.006(2)
C25 0.039(3) 0.027(2) 0.033(2) 0.000(2) 0.002(2) 0.000(2)
N21 0.025(2) 0.045(3) 0.031(2) 0.005(2) 0.0007(16) -0.009(2)
N23 0.0234(19) 0.033(2) 0.032(2) 0.0007(18) -0.0011(15) -0.0032(18)

loop_
_atom_type_symbol
_atom_type_description
_atom_type_scat_dispersion_real
_atom_type_scat_dispersion_imag
_atom_type_scat_source
C C 0.0033 0.0016 'International Tables Vol C Tables 4.2.6.8 and 6.1.1.4'
H H 0.0000 0.0000 'International Tables Vol C Tables 4.2.6.8 and 6.1.1.4'
N N 0.0061 0.0033 'International Tables Vol C Tables 4.2.6.8 and 6.1.1.4'
O O 0.0106 0.0060 'International Tables Vol C Tables 4.2.6.8 and 6.1.1.4'
S S 0.1246 0.1234 'International Tables Vol C Tables 4.2.6.8 and 6.1.1.4'

loop_
_geom_angle_atom_site_label_1
_geom_angle_atom_site_label_2
_geom_angle_atom_site_label_3
_geom_angle
_geom_angle_site_symmetry_1
_geom_angle_site_symmetry_3
C5 C4 C3 117.8(4) . .
C5 C4 C7 120.8(5) . .
C3 C4 C7 121.3(4) . .
C4 C3 C2 121.1(4) . .
C4 C3 H3 119.4 . .
C2 C3 H3 119.4 . .
C1 C2 C3 120.1(4) . .
C1 C2 H2 119.9 . .
C3 C2 H2 119.9 . .
C2 C1 C6 118.9(4) . .
C2 C1 S1 120.3(3) . .
C6 C1 S1 120.7(3) . .
C5 C6 C1 119.6(4) . .
C5 C6 H6 120.2 . .
C1 C6 H6 120.2 . .
C4 C5 C6 122.4(5) . .
C4 C5 H5 118.8 . .
C6 C5 H5 118.8 . .
C4 C7 H7A 109.5 . .
C4 C7 H7B 109.5 . .
H7A C7 H7B 109.5 . .
C4 C7 H7C 109.5 . .
H7A C7 H7C 109.5 . .
H7B C7 H7C 109.5 . .
O1A S1 O1C 113.14(19) . .
O1A S1 O1B 112.22(18) . .
O1C S1 O1B 112.55(19) . .
O1A S1 C1 105.91(19) . .
O1C S1 C1 106.6(2) . .
O1B S1 C1 105.77(19) . .
N23 C22 N21 107.1(4) . .
N23 C22 H22 126.4 . .
N21 C22 H22 126.4 . .
C25 C24 N23 107.1(4) . .
C25 C24 H24 126.5 . .
N23 C24 H24 126.5 . .
C24 C25 N21 106.8(4) . .
C24 C25 H25 126.6 . .
N21 C25 H25 126.6 . .
C22 N21 C25 109.4(4) . .
C22 N21 H21 125.3 . .
C25 N21 H21 125.3 . .
C22 N23 C24 109.6(4) . .
C22 N23 H23 125.2 . .
C24 N23 H23 125.2 . .

loop_
_geom_bond_atom_site_label_1
_geom_bond_atom_site_label_2
_geom_bond_distance
_geom_bond_site_symmetry_2
C4 C5 1.375(6) .
C4 C3 1.393(7) .
C4 C7 1.506(6) .
C3 C2 1.395(6) .
C3 H3 0.9500 .
C2 C1 1.387(6) .
C2 H2 0.9500 .
C1 C6 1.403(6) .
C1 S1 1.771(4) .
C6 C5 1.381(6) .
C6 H6 0.9500 .
C5 H5 0.9500 .
C7 H7A 0.9800 .
C7 H7B 0.9800 .
C7 H7C 0.9800 .
O1A S1 1.457(3) .
O1B S1 1.462(3) .
O1C S1 1.458(3) .
C22 N23 1.327(6) .
C22 N21 1.330(6) .
C22 H22 0.9500 .
C24 C25 1.341(7) .
C24 N23 1.362(6) .
C24 H24 0.9500 .
C25 N21 1.366(6) .
C25 H25 0.9500 .
N21 H21 0.8800 .
N23 H23 0.8800 .

loop_
_geom_hbond_atom_site_label_D
_geom_hbond_atom_site_label_H
_geom_hbond_atom_site_label_A
_geom_hbond_distance_DH
_geom_hbond_distance_HA
_geom_hbond_distance_DA
_geom_hbond_angle_DHA
_geom_hbond_site_symmetry_A
N21 H21 O1A 0.88 2.03 2.750(5) 139.0 2_645
N21 H21 O1C 0.88 2.57 3.076(5) 117.6 2_655
N23 H23 O1B 0.88 2.01 2.818(5) 152.8 2_755
N23 H23 O1B 0.88 2.44 2.988(5) 120.6 4_676
